data_7119678
loop_
_publ_author_name
'Devenderan Ramanathan'
'Kayambu Namitharan'
'Kasi Pitchumani'

_publ_section_title
;
 Copper(I)-Y zeolite catalyzed N-sulfonylketenimine mediated annulation of
 hydroxynaphthoquinones: syntheses of naphtho[2,1-b]furan-2,5-diones and
 benzo[de]chromene-2,6-diones
;
_journal_name_full Chem.Commun.
_journal_page_first 8436
_journal_volume 52
_journal_year 2016
_chemical_formula_sum 'C18.25 H10.5 O3'
_chemical_formula_weight 277.77
_chemical_name_systematic 1-phenylnaphtho[2,1-b]furan-2,5-dione
_space_group_IT_number 14
_symmetry_cell_setting monoclinic
_symmetry_space_group_name_Hall '-P 2yn'
_symmetry_space_group_name_H-M 'P 1 21/n 1'
_atom_sites_solution_hydrogens geom
_atom_sites_solution_primary direct
_atom_sites_solution_secondary difmap
_audit_creation_method SHELXL-97
_audit_update_record
;
2016-03-11 deposited with the CCDC.
2016-06-06 downloaded from the CCDC.
;
_cell_angle_alpha 90.00
_cell_angle_beta 97.431(2)
_cell_angle_gamma 90.00
_cell_formula_units_Z 4
_cell_length_a 9.0810(4)
_cell_length_b 15.7891(7)
_cell_length_c 9.2543(4)
_cell_measurement_reflns_used 6434
_cell_measurement_temperature 293(2)
_cell_measurement_theta_max 25.10
_cell_measurement_theta_min 2.56
_cell_volume 1315.74(10)
_computing_cell_refinement 'APEX2/SAINT (Bruker, 2004)'
_computing_data_collection 'APEX2 (Bruker, 2004)'
_computing_data_reduction 'SAINT/XPREP (Bruker, 2004)'
_computing_molecular_graphics 'ORTEP3 (Farrugia, 1997) and Mercury (Macrae et al., 2008)'
_computing_publication_material 'PLATON (Spek, 2009)'
_computing_structure_refinement 'SHELXL-97 (Sheldrick, 2008)'
_computing_structure_solution 'SIR92 (Altomare et al., 1993)'
_diffrn_ambient_temperature 293(2)
_diffrn_measured_fraction_theta_full 0.999
_diffrn_measured_fraction_theta_max 0.999
_diffrn_measurement_device_type 'Bruker axs kappa apex2 CCD Diffractometer'
_diffrn_measurement_method '\w and \f scan'
_diffrn_radiation_monochromator graphite
_diffrn_radiation_source 'fine-focus sealed tube'
_diffrn_radiation_type MoK\a
_diffrn_radiation_wavelength 0.71073
_diffrn_reflns_av_R_equivalents 0.0341
_diffrn_reflns_av_sigmaI/netI 0.0234
_diffrn_reflns_limit_h_max 12
_diffrn_reflns_limit_h_min -12
_diffrn_reflns_limit_k_max 19
_diffrn_reflns_limit_k_min -21
_diffrn_reflns_limit_l_max 12
_diffrn_reflns_limit_l_min -12
_diffrn_reflns_number 23545
_diffrn_reflns_theta_full 28.70
_diffrn_reflns_theta_max 28.70
_diffrn_reflns_theta_min 2.57
_exptl_absorpt_coefficient_mu 0.095
_exptl_absorpt_correction_T_max 0.9765
_exptl_absorpt_correction_T_min 0.9019
_exptl_absorpt_correction_type multi-scan
_exptl_absorpt_process_details 'SADABS (Bruker, 2004)'
_exptl_crystal_colour pale-yellow
_exptl_crystal_density_diffrn 1.402
_exptl_crystal_density_method 'not measured'
_exptl_crystal_description block
_exptl_crystal_F_000 576
_exptl_crystal_size_max 0.30
_exptl_crystal_size_mid 0.30
_exptl_crystal_size_min 0.25
_refine_diff_density_max 0.180
_refine_diff_density_min -0.165
_refine_diff_density_rms 0.032
_refine_ls_extinction_coef 0.0073(15)
_refine_ls_extinction_expression Fc^*^=kFc[1+0.001xFc^2^\l^3^/sin(2\q)]^-1/4^
_refine_ls_extinction_method SHELXL
_refine_ls_goodness_of_fit_ref 1.031
_refine_ls_hydrogen_treatment mixed
_refine_ls_matrix_type full
_refine_ls_number_parameters 321
_refine_ls_number_reflns 3406
_refine_ls_number_restraints 268
_refine_ls_restrained_S_all 1.027
_refine_ls_R_factor_all 0.0696
_refine_ls_R_factor_gt 0.0429
_refine_ls_shift/su_max 0.000
_refine_ls_shift/su_mean 0.000
_refine_ls_structure_factor_coef Fsqd
_refine_ls_weighting_details 'calc w=1/[\s^2^(Fo^2^)+(0.0497P)^2^+0.2321P] where P=(Fo^2^+2Fc^2^)/3'
_refine_ls_weighting_scheme calc
_refine_ls_wR_factor_gt 0.1052
_refine_ls_wR_factor_ref 0.1194
_reflns_number_gt 2339
_reflns_number_total 3406
_reflns_threshold_expression >2sigma(I)
_cod_data_source_file c6cc03571j2.cif
_cod_data_source_block shelxl
_cod_original_sg_symbol_H-M P21/n
_cod_original_formula_sum 'C18.25 H10.50 O3'
_cod_database_code 7119678

loop_
_symmetry_equiv_pos_as_xyz
'x, y, z'
'-x+1/2, y+1/2, -z+1/2'
'-x, -y, -z'
'x-1/2, -y-1/2, z-1/2'

loop_
_atom_site_label
_atom_site_type_symbol
_atom_site_fract_x
_atom_site_fract_y
_atom_site_fract_z
_atom_site_U_iso_or_equiv
_atom_site_adp_type
_atom_site_occupancy
_atom_site_symmetry_multiplicity
_atom_site_calc_flag
_atom_site_refinement_flags
_atom_site_disorder_assembly
_atom_site_disorder_group
C12 C 0.84816(14) 0.33888(9) 0.30407(13) 0.0430(3) Uani 1 1 d D . .
C13 C 0.69264(14) 0.33419(8) 0.23754(13) 0.0425(3) Uani 1 1 d . . .
C14 C 0.65044(18) 0.36717(10) 0.10000(15) 0.0592(4) Uani 1 1 d . . .
H14 H 0.7206 0.3931 0.0499 0.071 Uiso 1 1 calc R A .
C15 C 0.5048(2) 0.36171(12) 0.03699(18) 0.0713(5) Uani 1 1 d . . .
H15 H 0.4765 0.3850 -0.0547 0.086 Uiso 1 1 calc R . .
C16 C 0.40116(18) 0.32200(11) 0.1090(2) 0.0676(5) Uani 1 1 d . . .
H16 H 0.3029 0.3187 0.0662 0.081 Uiso 1 1 calc R A .
C17 C 0.44225(16) 0.28737(10) 0.24337(19) 0.0599(4) Uani 1 1 d . . .
H17 H 0.3722 0.2597 0.2912 0.072 Uiso 1 1 calc R . .
C18 C 0.58717(14) 0.29331(9) 0.30826(15) 0.0481(3) Uani 1 1 d . . .
H18 H 0.6145 0.2698 0.4000 0.058 Uiso 1 1 calc R A .
O1 O 1.0987(5) 0.3108(4) 0.3071(5) 0.0586(9) Uani 0.75 1 d PDU A 1
O2 O 1.2321(5) 0.4268(6) 0.7744(6) 0.0897(13) Uani 0.75 1 d PDU A 1
O3 O 0.9602(8) 0.2723(4) 0.1038(6) 0.0786(11) Uani 0.75 1 d PDU A 1
C1 C 0.9130(4) 0.3672(6) 0.4349(5) 0.0387(10) Uani 0.75 1 d PDU A 1
C2 C 0.8683(6) 0.4102(5) 0.5620(7) 0.0412(9) Uani 0.75 1 d PDU A 1
C3 C 0.7213(6) 0.4334(6) 0.5695(8) 0.0522(12) Uani 0.75 1 d PDU A 1
H3 H 0.6482 0.4219 0.4920 0.063 Uiso 0.75 1 calc PR A 1
C4 C 0.6851(4) 0.4735(4) 0.6922(5) 0.0606(10) Uani 0.75 1 d PDU A 1
H4 H 0.5868 0.4879 0.6984 0.073 Uiso 0.75 1 calc PR A 1
C5 C 0.7937(4) 0.4923(3) 0.8060(4) 0.0626(10) Uani 0.75 1 d PDU A 1
H5 H 0.7689 0.5195 0.8887 0.075 Uiso 0.75 1 calc PR A 1
C6 C 0.9396(4) 0.4707(4) 0.7963(5) 0.0613(9) Uani 0.75 1 d PDU A 1
H6 H 1.0126 0.4842 0.8728 0.074 Uiso 0.75 1 calc PR A 1
C7 C 0.9792(4) 0.4291(4) 0.6750(5) 0.0468(7) Uani 0.75 1 d PDU A 1
C8 C 1.1389(4) 0.4077(4) 0.6714(5) 0.0537(8) Uani 0.75 1 d PDU A 1
C9 C 1.1778(3) 0.3666(4) 0.5425(4) 0.0514(7) Uani 0.75 1 d PDU A 1
H9 H 1.2760 0.3526 0.5351 0.062 Uiso 0.75 1 calc PR A 1
C10 C 1.0709(3) 0.3490(4) 0.4341(4) 0.0420(7) Uani 0.75 1 d PDU A 1
C11 C 0.9632(3) 0.3033(5) 0.2209(6) 0.0549(9) Uani 0.75 1 d PDU A 1
O1' O 1.1074(19) 0.3231(13) 0.3353(17) 0.062(3) Uani 0.25 1 d PDU A 2
O2' O 1.1886(16) 0.4314(17) 0.8079(17) 0.098(4) Uani 0.25 1 d PDU A 2
O3' O 0.971(3) 0.3003(12) 0.1076(19) 0.094(5) Uani 0.25 1 d PDU A 2
C1' C 0.9212(15) 0.365(2) 0.4346(16) 0.052(4) Uani 0.25 1 d PDU A 2
C2' C 0.849(2) 0.4036(18) 0.551(2) 0.054(3) Uani 0.25 1 d PDU A 2
C3' C 0.700(2) 0.4220(19) 0.557(3) 0.060(3) Uani 0.25 1 d PDU A 2
H3' H 0.6330 0.4043 0.4778 0.072 Uiso 0.25 1 calc PR A 2
C4' C 0.6398(17) 0.4630(12) 0.6664(18) 0.071(3) Uani 0.25 1 d PDU A 2
H4' H 0.5388 0.4751 0.6580 0.086 Uiso 0.25 1 calc PR A 2
C5' C 0.7336(13) 0.4858(10) 0.7883(18) 0.071(3) Uani 0.25 1 d PDU A 2
H5' H 0.6944 0.5133 0.8636 0.086 Uiso 0.25 1 calc PR A 2
C6' C 0.8830(13) 0.4694(11) 0.8034(16) 0.065(3) Uani 0.25 1 d PDU A 2
H6' H 0.9447 0.4834 0.8882 0.078 Uiso 0.25 1 calc PR A 2
C7' C 0.9388(14) 0.4308(15) 0.6865(19) 0.060(3) Uani 0.25 1 d PDU A 2
C8' C 1.0998(13) 0.4154(12) 0.6986(16) 0.063(3) Uani 0.25 1 d PDU A 2
C9' C 1.1711(10) 0.3766(12) 0.5847(13) 0.064(3) Uani 0.25 1 d PDU A 2
C10' C 1.0820(14) 0.3559(15) 0.4668(16) 0.063(3) Uani 0.25 1 d PDU A 2
C11' C 0.9818(13) 0.3162(17) 0.235(2) 0.0549(9) Uani 0.25 1 d PDU A 2
C19' C 1.3405(5) 0.3720(4) 0.6103(6) 0.0489(13) Uani 0.25 1 d PD A 2
H19A H 1.3715 0.3143 0.6016 0.073 Uiso 0.25 1 calc PR A 2
H19B H 1.3755 0.3926 0.7062 0.073 Uiso 0.25 1 calc PR A 2
H19C H 1.3809 0.4061 0.5391 0.073 Uiso 0.25 1 calc PR A 2

loop_
_atom_site_aniso_label
_atom_site_aniso_U_11
_atom_site_aniso_U_22
_atom_site_aniso_U_33
_atom_site_aniso_U_23
_atom_site_aniso_U_13
_atom_site_aniso_U_12
C12 0.0373(7) 0.0520(7) 0.0402(7) 0.0003(6) 0.0063(5) -0.0025(5)
C13 0.0388(7) 0.0498(7) 0.0382(6) -0.0038(5) 0.0024(5) -0.0014(5)
C14 0.0606(9) 0.0695(10) 0.0451(8) 0.0059(7) -0.0019(7) -0.0065(8)
C15 0.0733(11) 0.0776(12) 0.0552(9) -0.0030(8) -0.0209(8) 0.0103(9)
C16 0.0447(8) 0.0663(10) 0.0853(12) -0.0226(9) -0.0156(8) 0.0074(7)
C17 0.0369(7) 0.0589(9) 0.0844(11) -0.0136(8) 0.0096(7) -0.0011(6)
C18 0.0386(7) 0.0557(8) 0.0506(8) -0.0002(6) 0.0082(6) 0.0021(6)
O1 0.0331(14) 0.0773(18) 0.066(2) -0.0219(12) 0.0096(13) -0.0012(11)
O2 0.076(2) 0.106(2) 0.076(2) -0.0111(19) -0.0347(16) -0.004(2)
O3 0.0610(15) 0.110(3) 0.0693(14) -0.0434(16) 0.0257(11) -0.0125(19)
C1 0.0298(13) 0.041(2) 0.044(2) 0.0030(18) -0.0009(13) 0.0013(15)
C2 0.0506(17) 0.0373(18) 0.0347(18) 0.0009(12) 0.0018(16) -0.0008(15)
C3 0.0585(19) 0.053(3) 0.045(2) -0.0043(16) 0.0088(15) 0.0027(15)
C4 0.071(2) 0.061(2) 0.050(2) -0.0104(16) 0.0122(19) 0.0075(18)
C5 0.090(3) 0.0559(17) 0.0425(15) -0.0068(12) 0.0098(19) 0.005(2)
C6 0.087(2) 0.0542(15) 0.0402(13) -0.0016(11) -0.0022(17) -0.006(2)
C7 0.0576(19) 0.0406(13) 0.0393(12) 0.0031(10) -0.0043(13) -0.0016(16)
C8 0.0527(16) 0.0502(18) 0.053(2) 0.0030(15) -0.0140(13) -0.0019(14)
C9 0.0380(12) 0.0551(17) 0.056(2) -0.0019(16) -0.0136(11) -0.0022(10)
C10 0.0311(12) 0.0471(15) 0.0451(19) -0.0017(15) -0.0050(9) -0.0020(9)
C11 0.0367(11) 0.073(3) 0.0559(15) -0.0149(11) 0.0094(12) -0.0118(14)
O1' 0.042(3) 0.082(6) 0.059(5) -0.006(4) -0.002(3) -0.009(4)
O2' 0.108(9) 0.091(6) 0.080(7) -0.008(6) -0.045(6) -0.008(8)
O3' 0.088(6) 0.133(12) 0.068(4) -0.051(6) 0.033(4) -0.016(8)
C1' 0.071(6) 0.045(7) 0.038(6) 0.006(5) -0.001(5) -0.006(6)
C2' 0.071(5) 0.041(5) 0.043(4) 0.004(3) -0.022(4) -0.008(4)
C3' 0.084(6) 0.046(6) 0.049(5) -0.014(4) 0.003(5) 0.006(6)
C4' 0.094(7) 0.059(5) 0.056(5) -0.011(4) -0.012(5) 0.007(6)
C5' 0.092(7) 0.056(5) 0.062(5) -0.011(4) -0.007(5) 0.012(5)
C6' 0.088(7) 0.052(4) 0.048(4) -0.009(4) -0.013(5) 0.003(6)
C7' 0.076(6) 0.046(4) 0.052(5) 0.006(3) -0.009(4) 0.003(5)
C8' 0.083(6) 0.048(4) 0.053(5) -0.001(3) -0.012(4) -0.005(6)
C9' 0.076(5) 0.057(6) 0.052(6) 0.002(5) -0.019(4) -0.010(4)
C10' 0.075(5) 0.062(5) 0.048(5) -0.004(4) -0.002(4) -0.008(4)
C11' 0.0367(11) 0.073(3) 0.0559(15) -0.0149(11) 0.0094(12) -0.0118(14)
C19' 0.029(2) 0.057(3) 0.058(3) 0.024(3) -0.006(2) 0.001(2)

loop_
_atom_type_symbol
_atom_type_description
_atom_type_scat_dispersion_real
_atom_type_scat_dispersion_imag
_atom_type_scat_source
C C 0.0033 0.0016 'International Tables Vol C Tables 4.2.6.8 and 6.1.1.4'
H H 0.0000 0.0000 'International Tables Vol C Tables 4.2.6.8 and 6.1.1.4'
O O 0.0106 0.0060 'International Tables Vol C Tables 4.2.6.8 and 6.1.1.4'

loop_
_geom_angle_atom_site_label_1
_geom_angle_atom_site_label_2
_geom_angle_atom_site_label_3
_geom_angle
_geom_angle_site_symmetry_1
_geom_angle_site_symmetry_3
C1 C12 C1' 3.6(9) . .
C1 C12 C13 132.57(18) . .
C1' C12 C13 135.9(6) . .
C1 C12 C11 109.6(2) . .
C1' C12 C11 106.1(6) . .
C13 C12 C11 117.81(18) . .
C1 C12 C11' 100.5(6) . .
C1' C12 C11' 97.2(9) . .
C13 C12 C11' 126.9(6) . .
C11 C12 C11' 10.9(9) . .
C14 C13 C18 118.91(13) . .
C14 C13 C12 120.28(12) . .
C18 C13 C12 120.74(11) . .
C15 C14 C13 120.18(15) . .
C15 C14 H14 119.9 . .
C13 C14 H14 119.9 . .
C16 C15 C14 120.27(15) . .
C16 C15 H15 119.9 . .
C14 C15 H15 119.9 . .
C17 C16 C15 120.08(14) . .
C17 C16 H16 120.0 . .
C15 C16 H16 120.0 . .
C16 C17 C18 120.20(15) . .
C16 C17 H17 119.9 . .
C18 C17 H17 119.9 . .
C17 C18 C13 120.33(14) . .
C17 C18 H18 119.8 . .
C13 C18 H18 119.8 . .
C10 O1 C11 106.4(4) . .
C12 C1 C2 137.8(4) . .
C12 C1 C10 104.1(3) . .
C2 C1 C10 118.0(3) . .
C7 C2 C3 120.8(4) . .
C7 C2 C1 117.2(4) . .
C3 C2 C1 122.0(5) . .
C4 C3 C2 119.6(5) . .
C4 C3 H3 120.2 . .
C2 C3 H3 120.2 . .
C3 C4 C5 120.4(4) . .
C3 C4 H4 119.8 . .
C5 C4 H4 119.8 . .
C4 C5 C6 119.6(3) . .
C4 C5 H5 120.2 . .
C6 C5 H5 120.2 . .
C5 C6 C7 121.4(3) . .
C5 C6 H6 119.3 . .
C7 C6 H6 119.3 . .
C2 C7 C6 118.2(3) . .
C2 C7 C8 123.2(3) . .
C6 C7 C8 118.6(3) . .
O2 C8 C9 122.3(3) . .
O2 C8 C7 120.1(4) . .
C9 C8 C7 117.6(3) . .
C10 C9 C8 119.0(3) . .
C10 C9 H9 120.5 . .
C8 C9 H9 120.5 . .
C9 C10 O1 122.6(3) . .
C9 C10 C1 125.1(3) . .
O1 C10 C1 112.3(3) . .
O3 C11 O1 118.4(4) . .
O3 C11 C12 134.0(5) . .
O1 C11 C12 107.6(3) . .
C10' O1' C11' 114.3(13) . .
C12 C1' C10' 120.8(9) . .
C12 C1' C2' 124.3(13) . .
C10' C1' C2' 114.8(12) . .
C3' C2' C1' 130.3(17) . .
C3' C2' C7' 109.7(13) . .
C1' C2' C7' 120.0(15) . .
C4' C3' C2' 127.5(17) . .
C4' C3' H3' 116.3 . .
C2' C3' H3' 116.3 . .
C5' C4' C3' 117.9(16) . .
C5' C4' H4' 121.1 . .
C3' C4' H4' 121.1 . .
C4' C5' C6' 122.4(13) . .
C4' C5' H5' 118.8 . .
C6' C5' H5' 118.8 . .
C5' C6' C7' 117.3(11) . .
C5' C6' H6' 121.4 . .
C7' C6' H6' 121.4 . .
C6' C7' C2' 125.1(11) . .
C6' C7' C8' 118.0(11) . .
C2' C7' C8' 116.8(12) . .
O2' C8' C9' 112.2(11) . .
O2' C8' C7' 124.4(12) . .
C9' C8' C7' 123.4(10) . .
C10' C9' C8' 115.2(11) . .
C10' C9' C19' 128.1(9) . .
C8' C9' C19' 116.5(7) . .
C9' C10' O1' 132.6(12) . .
C9' C10' C1' 129.7(11) . .
O1' C10' C1' 97.7(10) . .
O3' C11' O1' 129.6(15) . .
O3' C11' C12 120.5(16) . .
O1' C11' C12 109.7(12) . .
C9' C19' H19A 109.5 . .
C9' C19' H19B 109.5 . .
H19A C19' H19B 109.5 . .
C9' C19' H19C 109.5 . .
H19A C19' H19C 109.5 . .
H19B C19' H19C 109.5 . .

loop_
_geom_bond_atom_site_label_1
_geom_bond_atom_site_label_2
_geom_bond_distance
_geom_bond_site_symmetry_2
C12 C1 1.352(3) .
C12 C1' 1.363(8) .
C12 C13 1.4677(17) .
C12 C11 1.486(3) .
C12 C11' 1.489(8) .
C13 C14 1.3827(19) .
C13 C18 1.3872(18) .
C14 C15 1.378(2) .
C14 H14 0.9300 .
C15 C16 1.373(3) .
C15 H15 0.9300 .
C16 C17 1.366(2) .
C16 H16 0.9300 .
C17 C18 1.377(2) .
C17 H17 0.9300 .
C18 H18 0.9300 .
O1 C10 1.374(3) .
O1 C11 1.382(3) .
O2 C8 1.228(3) .
O3 C11 1.186(3) .
C1 C2 1.461(3) .
C1 C10 1.463(3) .
C2 C7 1.387(7) .
C2 C3 1.394(3) .
C3 C4 1.377(4) .
C3 H3 0.9300 .
C4 C5 1.379(4) .
C4 H4 0.9300 .
C5 C6 1.382(4) .
C5 H5 0.9300 .
C6 C7 1.388(4) .
C6 H6 0.9300 .
C7 C8 1.494(4) .
C8 C9 1.442(4) .
C9 C10 1.332(3) .
C9 H9 0.9300 .
O1' C10' 1.369(8) .
O1' C11' 1.381(8) .
O2' C8' 1.235(8) .
O3' C11' 1.192(8) .
C1' C10' 1.459(8) .
C1' C2' 1.463(8) .
C2' C3' 1.397(8) .
C2' C7' 1.47(2) .
C3' C4' 1.373(8) .
C3' H3' 0.9300 .
C4' C5' 1.371(8) .
C4' H4' 0.9300 .
C5' C6' 1.371(9) .
C5' H5' 0.9300 .
C6' C7' 1.393(9) .
C6' H6' 0.9300 .
C7' C8' 1.472(9) .
C8' C9' 1.443(9) .
C9' C10' 1.313(8) .
C9' C19' 1.528(9) .
C19' H19A 0.9600 .
C19' H19B 0.9600 .
C19' H19C 0.9600 .

loop_
_geom_torsion_atom_site_label_1
_geom_torsion_atom_site_label_2
_geom_torsion_atom_site_label_3
_geom_torsion_atom_site_label_4
_geom_torsion
_geom_torsion_site_symmetry_1
_geom_torsion_site_symmetry_2
_geom_torsion_site_symmetry_3
_geom_torsion_site_symmetry_4
C1 C12 C13 C14 128.4(6) . . . .
C1' C12 C13 C14 130(2) . . . .
C11 C12 C13 C14 -54.8(4) . . . .
C11' C12 C13 C14 -47.6(14) . . . .
C1 C12 C13 C18 -54.6(6) . . . .
C1' C12 C13 C18 -53(2) . . . .
C11 C12 C13 C18 122.2(4) . . . .
C11' C12 C13 C18 129.4(14) . . . .
C18 C13 C14 C15 2.1(2) . . . .
C12 C13 C14 C15 179.15(14) . . . .
C13 C14 C15 C16 -1.3(3) . . . .
C14 C15 C16 C17 -0.3(3) . . . .
C15 C16 C17 C18 1.0(2) . . . .
C16 C17 C18 C13 -0.2(2) . . . .
C14 C13 C18 C17 -1.3(2) . . . .
C12 C13 C18 C17 -178.36(13) . . . .
C1' C12 C1 C2 -167(31) . . . .
C13 C12 C1 C2 -5.8(16) . . . .
C11 C12 C1 C2 177.3(12) . . . .
C11' C12 C1 C2 171.0(16) . . . .
C1' C12 C1 C10 16(29) . . . .
C13 C12 C1 C10 176.8(3) . . . .
C11 C12 C1 C10 -0.2(8) . . . .
C11' C12 C1 C10 -6.4(13) . . . .
C12 C1 C2 C7 -178.5(10) . . . .
C10 C1 C2 C7 -1.3(13) . . . .
C12 C1 C2 C3 0.0(18) . . . .
C10 C1 C2 C3 177.1(8) . . . .
C7 C2 C3 C4 -1.9(11) . . . .
C1 C2 C3 C4 179.7(9) . . . .
C2 C3 C4 C5 1.5(10) . . . .
C3 C4 C5 C6 -0.1(7) . . . .
C4 C5 C6 C7 -0.8(7) . . . .
C3 C2 C7 C6 0.9(11) . . . .
C1 C2 C7 C6 179.4(7) . . . .
C3 C2 C7 C8 -178.5(7) . . . .
C1 C2 C7 C8 0.0(11) . . . .
C5 C6 C7 C2 0.4(8) . . . .
C5 C6 C7 C8 179.9(5) . . . .
C2 C7 C8 O2 179.4(8) . . . .
C6 C7 C8 O2 0.0(9) . . . .
C2 C7 C8 C9 1.0(9) . . . .
C6 C7 C8 C9 -178.4(5) . . . .
O2 C8 C9 C10 -178.9(7) . . . .
C7 C8 C9 C10 -0.6(8) . . . .
C8 C9 C10 O1 179.3(6) . . . .
C8 C9 C10 C1 -0.8(10) . . . .
C11 O1 C10 C9 -179.5(6) . . . .
C11 O1 C10 C1 0.5(8) . . . .
C12 C1 C10 C9 179.8(6) . . . .
C2 C1 C10 C9 1.8(13) . . . .
C12 C1 C10 O1 -0.2(9) . . . .
C2 C1 C10 O1 -178.3(8) . . . .
C10 O1 C11 O3 179.4(7) . . . .
C10 O1 C11 C12 -0.6(7) . . . .
C1 C12 C11 O3 -179.5(9) . . . .
C1' C12 C11 O3 179.5(17) . . . .
C13 C12 C11 O3 3.1(10) . . . .
C11' C12 C11 O3 -145(8) . . . .
C1 C12 C11 O1 0.5(8) . . . .
C1' C12 C11 O1 -0.5(16) . . . .
C13 C12 C11 O1 -177.0(4) . . . .
C11' C12 C11 O1 35(7) . . . .
C1 C12 C1' C10' -163(32) . . . .
C13 C12 C1' C10' 176.7(15) . . . .
C11 C12 C1' C10' 1(3) . . . .
C11' C12 C1' C10' -5(3) . . . .
C1 C12 C1' C2' 16(27) . . . .
C13 C12 C1' C2' -4(4) . . . .
C11 C12 C1' C2' -180(3) . . . .
C11' C12 C1' C2' 174(3) . . . .
C12 C1' C2' C3' 1(5) . . . .
C10' C1' C2' C3' 180(3) . . . .
C12 C1' C2' C7' -179(2) . . . .
C10' C1' C2' C7' 0(4) . . . .
C1' C2' C3' C4' -176(3) . . . .
C7' C2' C3' C4' 3(4) . . . .
C2' C3' C4' C5' -4(4) . . . .
C3' C4' C5' C6' 0(3) . . . .
C4' C5' C6' C7' 2(3) . . . .
C5' C6' C7' C2' -2(3) . . . .
C5' C6' C7' C8' 177.9(17) . . . .
C3' C2' C7' C6' 0(3) . . . .
C1' C2' C7' C6' 179(3) . . . .
C3' C2' C7' C8' 180(2) . . . .
C1' C2' C7' C8' -1(4) . . . .
C6' C7' C8' O2' 3(3) . . . .
C2' C7' C8' O2' -177(3) . . . .
C6' C7' C8' C9' -179.5(19) . . . .
C2' C7' C8' C9' 1(3) . . . .
O2' C8' C9' C10' 178(2) . . . .
C7' C8' C9' C10' 0(3) . . . .
O2' C8' C9' C19' -7(3) . . . .
C7' C8' C9' C19' 175.2(17) . . . .
C8' C9' C10' O1' 176(2) . . . .
C19' C9' C10' O1' 2(4) . . . .
C8' C9' C10' C1' -1(4) . . . .
C19' C9' C10' C1' -175(2) . . . .
C11' O1' C10' C9' -175(3) . . . .
C11' O1' C10' C1' 2(3) . . . .
C12 C1' C10' C9' -180(2) . . . .
C2' C1' C10' C9' 1(5) . . . .
C12 C1' C10' O1' 2(3) . . . .
C2' C1' C10' O1' -177(3) . . . .
C10' O1' C11' O3' 170(3) . . . .
C10' O1' C11' C12 -6(3) . . . .
C1 C12 C11' O3' -169(2) . . . .
C1' C12 C11' O3' -170(3) . . . .
C13 C12 C11' O3' 9(3) . . . .
C11 C12 C11' O3' 44(6) . . . .
C1 C12 C11' O1' 7(2) . . . .
C1' C12 C11' O1' 6(2) . . . .
C13 C12 C11' O1' -175.6(12) . . . .
C11 C12 C11' O1' -140(9) . . . .
